data_4081931
loop_
_publ_author_name
'Savchenko, Julia'
'Cao, Zhi'
'Natoli, Sean N.'
'Cummings, Steven P.'
'Prentice, Boone M.'
'Fanwick, Phillip E.'
'Ren, Tong'

_publ_section_title
;
 New Diruthenium Bis-alkynyl Compounds as Potential Ditopic Linkers
;
_journal_issue 21
_journal_name_full Organometallics
_journal_page_first 6461
_journal_paper_doi 10.1021/om400799c
_journal_volume 32
_journal_year 2013
_chemical_formula_moiety 'C67 H67 N8 O3 P1 Ru2 Si1,C7 H8'
_chemical_formula_sum 'C74 H75 N8 O3 P Ru2 Si'
_chemical_formula_weight 1385.62
_chemical_name_systematic
;
 ?
;
_space_group_crystal_system triclinic
_space_group_IT_number 2
_space_group_name_Hall '-P 1'
_space_group_name_H-M_alt 'P -1'
_symmetry_space_group_name_Hall '-P 1'
_symmetry_space_group_name_H-M 'P -1'
_atom_sites_solution_hydrogens geom
_atom_sites_solution_primary heavy
_atom_sites_solution_secondary difmap
_audit_creation_method SHELXL-2013
_cell_angle_alpha 63.351(9)
_cell_angle_beta 84.084(11)
_cell_angle_gamma 78.935(10)
_cell_formula_units_Z 2
_cell_length_a 10.9588(14)
_cell_length_b 18.579(3)
_cell_length_c 18.701(2)
_cell_measurement_reflns_used 51642
_cell_measurement_temperature 150(2)
_cell_measurement_theta_max 58.928
_cell_measurement_theta_min 2.644
_cell_volume 3339.2(8)
_computing_cell_refinement 'HKL2000 (Otwinowski & Minor, 1997)'
_computing_data_collection 'Crystal Clear(Rigaku 2001)'
_computing_data_reduction 'HKL2000 (Otwinowski & Minor, 1997)'
_computing_publication_material 'local programs'
_computing_structure_refinement 'SHELXL-2013 (Sheldrick, 2013)'
_computing_structure_solution 'DIRDIF/PATTY (Burskens, et. al,. 2008)'
_diffrn_ambient_temperature 150(2)
_diffrn_measured_fraction_theta_full 0.729
_diffrn_measured_fraction_theta_max 0.920
_diffrn_measurement_device_type 'Rigaku Rapid II'
_diffrn_measurement_method \w
_diffrn_radiation_type CuK\a
_diffrn_radiation_wavelength 1.54178
_diffrn_reflns_av_R_equivalents 0.121
_diffrn_reflns_av_unetI/netI 0.0559
_diffrn_reflns_Laue_measured_fraction_full 0.729
_diffrn_reflns_Laue_measured_fraction_max 0.920
_diffrn_reflns_limit_h_max 12
_diffrn_reflns_limit_h_min 0
_diffrn_reflns_limit_k_max 21
_diffrn_reflns_limit_k_min -20
_diffrn_reflns_limit_l_max 21
_diffrn_reflns_limit_l_min -20
_diffrn_reflns_number 51642
_diffrn_reflns_point_group_measured_fraction_full 0.729
_diffrn_reflns_point_group_measured_fraction_max 0.920
_diffrn_reflns_theta_full 67.679
_diffrn_reflns_theta_max 58.928
_diffrn_reflns_theta_min 2.644
_diffrn_source 'microfocus source'
_exptl_absorpt_coefficient_mu 4.483
_exptl_absorpt_correction_T_max 0.914
_exptl_absorpt_correction_T_min 0.766
_exptl_absorpt_correction_type multi-scan
_exptl_absorpt_process_details 'SCALEPACK (Otwinowski & Minor, 1997)'
_exptl_crystal_colour green
_exptl_crystal_density_diffrn 1.378
_exptl_crystal_description platelet
_exptl_crystal_F_000 1432
_exptl_crystal_size_max 0.220
_exptl_crystal_size_mid 0.220
_exptl_crystal_size_min 0.020
_refine_diff_density_max 1.581
_refine_diff_density_min -1.176
_refine_diff_density_rms 0.140
_refine_ls_extinction_method none
_refine_ls_goodness_of_fit_ref 1.057
_refine_ls_hydrogen_treatment constr
_refine_ls_matrix_type full
_refine_ls_number_parameters 812
_refine_ls_number_reflns 8806
_refine_ls_number_restraints 0
_refine_ls_restrained_S_all 1.057
_refine_ls_R_factor_all 0.1298
_refine_ls_R_factor_gt 0.0920
_refine_ls_shift/su_max 0.000
_refine_ls_shift/su_mean 0.000
_refine_ls_structure_factor_coef Fsqd
_refine_ls_weighting_details 'w=1/[\s^2^(Fo^2^)+(0.1328P)^2^+27.3928P] where P=(Fo^2^+2Fc^2^)/3'
_refine_ls_weighting_scheme calc
_refine_ls_wR_factor_gt 0.2476
_refine_ls_wR_factor_ref 0.2775
_reflns_Friedel_coverage 0.000
_reflns_number_gt 6068
_reflns_number_total 8806
_reflns_threshold_expression 'I > 2\s(I)'
_cod_data_source_file om400799c_si_001.cif
_cod_data_source_block TRPHC4
_cod_original_cell_volume 3339.3(9)
_cod_database_code 4081931
_shelx_space_group_comment
;
The symmetry employed for this shelxl refinement is uniquely defined
by the following loop, which should always be used as a source of
symmetry information in preference to the above space-group names.
They are only intended as comments.
;
_shelx_estimated_absorpt_t_min 0.439
_shelx_estimated_absorpt_t_max 0.916
_shelxl_version_number 2013-3

loop_
_space_group_symop_operation_xyz
'x, y, z'
'-x, -y, -z'

loop_
_atom_site_label
_atom_site_type_symbol
_atom_site_fract_x
_atom_site_fract_y
_atom_site_fract_z
_atom_site_U_iso_or_equiv
_atom_site_adp_type
_atom_site_occupancy
_atom_site_site_symmetry_order
_atom_site_calc_flag
_atom_site_refinement_flags_posn
_atom_site_refinement_flags_adp
Ru1 Ru -0.24085(9) -0.06813(6) -0.22146(5) 0.0580(3) Uani 1 1 d . .
Ru2 Ru -0.26385(8) 0.07851(6) -0.27700(5) 0.0576(3) Uani 1 1 d . .
P1 P -0.2373(4) -0.5880(2) -0.1113(2) 0.0747(10) Uani 1 1 d . .
Si1 Si -0.2096(5) 0.5149(3) -0.5782(3) 0.0900(13) Uani 1 1 d . .
O1 O -0.1005(8) -0.6233(5) -0.1084(5) 0.073(2) Uani 1 1 d . .
O2 O -0.2350(8) -0.5661(5) -0.2038(5) 0.078(3) Uani 1 1 d . .
O3 O -0.3364(8) -0.6384(5) -0.0513(6) 0.082(3) Uani 1 1 d . .
N1 N -0.1619(9) 0.0767(6) -0.1969(6) 0.056(2) Uani 1 1 d . .
N2 N -0.0924(8) 0.0666(6) -0.3514(5) 0.055(2) Uani 1 1 d . .
N3 N -0.2139(9) -0.0571(5) -0.1176(5) 0.054(2) Uani 1 1 d . .
N4 N -0.0546(9) -0.0647(7) -0.2629(6) 0.065(3) Uani 1 1 d . .
N5 N -0.2738(10) -0.0661(6) -0.3245(6) 0.064(3) Uani 1 1 d . .
N6 N -0.3592(9) 0.0608(6) -0.3541(5) 0.060(3) Uani 1 1 d . .
N7 N -0.4368(9) -0.0591(6) -0.1858(6) 0.061(3) Uani 1 1 d . .
N8 N -0.4198(9) 0.0713(6) -0.2022(5) 0.057(2) Uani 1 1 d . .
C1 C -0.2526(11) 0.1964(10) -0.3473(7) 0.067(4) Uani 1 1 d . .
C2 C -0.2541(11) 0.2656(9) -0.3886(8) 0.065(4) Uani 1 1 d . .
C3 C -0.2448(12) 0.3456(8) -0.4453(8) 0.068(4) Uani 1 1 d . .
C4 C -0.2334(13) 0.4141(10) -0.4968(8) 0.078(4) Uani 1 1 d . .
C5 C -0.359(2) 0.5594(14) -0.6082(19) 0.249(19) Uani 1 1 d . .
H5A H -0.3864 0.5355 -0.6399 0.374 Uiso 1 1 calc R U
H5B H -0.3622 0.6182 -0.6409 0.374 Uiso 1 1 calc R U
H5C H -0.4138 0.5499 -0.5611 0.374 Uiso 1 1 calc R U
C6 C -0.1416(19) 0.5776(10) -0.5426(10) 0.119(6) Uani 1 1 d . .
H6A H -0.1335 0.6306 -0.5876 0.178 Uiso 1 1 calc R U
H6B H -0.0593 0.5492 -0.5205 0.178 Uiso 1 1 calc R U
H6C H -0.1961 0.5859 -0.5011 0.178 Uiso 1 1 calc R U
C7 C -0.096(3) 0.5053(12) -0.6618(12) 0.178(11) Uani 1 1 d . .
H7A H -0.1397 0.4932 -0.6971 0.267 Uiso 1 1 calc R U
H7B H -0.0260 0.4612 -0.6373 0.267 Uiso 1 1 calc R U
H7C H -0.0641 0.5568 -0.6930 0.267 Uiso 1 1 calc R U
C8 C -0.2503(12) -0.1881(10) -0.1579(8) 0.066(4) Uani 1 1 d . .
C9 C -0.2488(11) -0.2549(9) -0.1312(8) 0.064(4) Uani 1 1 d . .
C10 C -0.2408(12) -0.3376(7) -0.1178(8) 0.063(3) Uani 1 1 d . .
C11 C -0.1378(12) -0.3662(8) -0.1578(8) 0.071(4) Uani 1 1 d . .
H11 H -0.0754 -0.3341 -0.1860 0.085 Uiso 1 1 calc R U
C12 C -0.1346(13) -0.4409(9) -0.1530(8) 0.078(4) Uani 1 1 d . .
H12 H -0.0685 -0.4615 -0.1794 0.094 Uiso 1 1 calc R U
C13 C -0.2307(13) -0.4929(8) -0.1079(8) 0.072(4) Uani 1 1 d . .
C14 C -0.3318(12) -0.4695(8) -0.0641(8) 0.070(4) Uani 1 1 d . .
H14 H -0.3915 -0.5033 -0.0344 0.084 Uiso 1 1 calc R U
C15 C -0.3341(12) -0.3926(8) -0.0694(8) 0.069(4) Uani 1 1 d . .
H15 H -0.3979 -0.3731 -0.0409 0.083 Uiso 1 1 calc R U
C16 C -0.0479(14) -0.6795(8) -0.0342(8) 0.080(4) Uani 1 1 d . .
C17 C -0.0903(17) -0.6539(11) 0.0338(10) 0.121(7) Uani 1 1 d . .
H17A H -0.0947 -0.5948 0.0131 0.181 Uiso 1 1 calc R U
H17B H -0.0306 -0.6823 0.0773 0.181 Uiso 1 1 calc R U
H17C H -0.1726 -0.6685 0.0541 0.181 Uiso 1 1 calc R U
C18 C 0.0909(15) -0.6722(10) -0.0617(10) 0.107(6) Uani 1 1 d . .
H18A H 0.1072 -0.6795 -0.1107 0.160 Uiso 1 1 calc R U
H18B H 0.1458 -0.7143 -0.0195 0.160 Uiso 1 1 calc R U
H18C H 0.1065 -0.6181 -0.0720 0.160 Uiso 1 1 calc R U
C19 C -0.0910(14) -0.7630(8) -0.0107(9) 0.089(5) Uani 1 1 d . .
H19A H -0.1820 -0.7558 -0.0072 0.133 Uiso 1 1 calc R U
H19B H -0.0567 -0.8032 0.0413 0.133 Uiso 1 1 calc R U
H19C H -0.0612 -0.7822 -0.0513 0.133 Uiso 1 1 calc R U
C20 C -0.3308(14) -0.5230(9) -0.2577(9) 0.083(4) Uani 1 1 d . .
C21 C -0.3173(15) -0.5603(11) -0.3157(10) 0.107(6) Uani 1 1 d . .
H21A H -0.2315 -0.5628 -0.3363 0.161 Uiso 1 1 calc R U
H21B H -0.3740 -0.5269 -0.3602 0.161 Uiso 1 1 calc R U
H21C H -0.3377 -0.6156 -0.2881 0.161 Uiso 1 1 calc R U
C22 C -0.4582(14) -0.5303(10) -0.2082(10) 0.103(5) Uani 1 1 d . .
H22A H -0.4685 -0.5877 -0.1799 0.154 Uiso 1 1 calc R U
H22B H -0.5273 -0.4991 -0.2448 0.154 Uiso 1 1 calc R U
H22C H -0.4575 -0.5084 -0.1693 0.154 Uiso 1 1 calc R U
C23 C -0.2912(16) -0.4368(10) -0.3025(10) 0.102(5) Uani 1 1 d . .
H23A H -0.2908 -0.4137 -0.2647 0.154 Uiso 1 1 calc R U
H23B H -0.3502 -0.4009 -0.3450 0.154 Uiso 1 1 calc R U
H23C H -0.2077 -0.4419 -0.3260 0.154 Uiso 1 1 calc R U
C24 C -0.2424(12) -0.1278(8) -0.3467(7) 0.066(3) Uani 1 1 d . .
H24 H -0.1924 -0.1760 -0.3107 0.079 Uiso 1 1 calc R U
C25 C -0.2745(12) -0.1277(8) -0.4134(8) 0.070(4) Uani 1 1 d . .
H25 H -0.2447 -0.1725 -0.4256 0.084 Uiso 1 1 calc R U
C26 C -0.3475(10) -0.0645(8) -0.4608(7) 0.062(3) Uani 1 1 d . .
H26 H -0.3780 -0.0623 -0.5075 0.074 Uiso 1 1 calc R U
C27 C -0.3785(11) -0.0023(8) -0.4418(7) 0.063(3) Uani 1 1 d . .
H27 H -0.4325 0.0442 -0.4770 0.076 Uiso 1 1 calc R U
C28 C -0.3396(10) 0.0009(7) -0.3763(7) 0.056(3) Uani 1 1 d . .
C29 C -0.4523(12) 0.1207(8) -0.3935(7) 0.063(3) Uani 1 1 d . .
C30 C -0.5746(12) 0.1026(8) -0.3630(8) 0.069(4) Uani 1 1 d . .
H30 H -0.5865 0.0521 -0.3193 0.083 Uiso 1 1 calc R U
C31 C -0.6673(13) 0.1587(10) -0.3985(10) 0.082(4) Uani 1 1 d . .
H31 H -0.7512 0.1524 -0.3824 0.099 Uiso 1 1 calc R U
C32 C -0.6347(15) 0.2305(10) -0.4634(10) 0.088(5) Uani 1 1 d . .
H32 H -0.7018 0.2723 -0.4902 0.106 Uiso 1 1 calc R U
C33 C -0.5110(15) 0.2474(9) -0.4933(9) 0.088(5) Uani 1 1 d . .
H33 H -0.4992 0.2981 -0.5367 0.106 Uiso 1 1 calc R U
C34 C -0.4177(12) 0.1919(8) -0.4598(8) 0.073(4) Uani 1 1 d . .
H34 H -0.3340 0.1975 -0.4772 0.087 Uiso 1 1 calc R U
C35 C -0.4908(12) 0.0052(7) -0.1734(6) 0.058(3) Uani 1 1 d . .
C36 C -0.5094(12) -0.1196(8) -0.1698(7) 0.067(3) Uani 1 1 d . .
H36 H -0.4705 -0.1641 -0.1806 0.080 Uiso 1 1 calc R U
C37 C -0.6319(12) -0.1227(8) -0.1398(8) 0.070(3) Uani 1 1 d . .
H37 H -0.6731 -0.1663 -0.1320 0.084 Uiso 1 1 calc R U
C38 C -0.6889(13) -0.0612(8) -0.1224(8) 0.072(4) Uani 1 1 d . .
H38 H -0.7715 -0.0593 -0.1014 0.086 Uiso 1 1 calc R U
C39 C -0.6170(11) 0.0011(8) -0.1375(7) 0.066(3) Uani 1 1 d . .
H39 H -0.6538 0.0435 -0.1231 0.080 Uiso 1 1 calc R U
C40 C -0.4602(11) 0.1288(7) -0.1716(7) 0.063(3) Uani 1 1 d . .
C41 C -0.5069(12) 0.2040(8) -0.2202(7) 0.072(4) Uani 1 1 d . .
H41 H -0.5174 0.2203 -0.2754 0.086 Uiso 1 1 calc R U
C42 C -0.5401(13) 0.2584(8) -0.1867(9) 0.084(4) Uani 1 1 d . .
H42 H -0.5774 0.3125 -0.2206 0.100 Uiso 1 1 calc R U
C43 C -0.5236(15) 0.2403(10) -0.1101(9) 0.095(5) Uani 1 1 d . .
H43 H -0.5476 0.2809 -0.0914 0.114 Uiso 1 1 calc R U
C44 C -0.4747(13) 0.1672(10) -0.0619(9) 0.079(4) Uani 1 1 d . .
H44 H -0.4611 0.1524 -0.0073 0.095 Uiso 1 1 calc R U
C45 C -0.4433(11) 0.1118(8) -0.0932(7) 0.068(3) Uani 1 1 d . .
H45 H -0.4072 0.0578 -0.0584 0.081 Uiso 1 1 calc R U
C46 C -0.2303(12) -0.1192(8) -0.0430(7) 0.067(4) Uani 1 1 d . .
H46 H -0.2635 -0.1643 -0.0397 0.081 Uiso 1 1 calc R U
C47 C -0.2022(12) -0.1196(8) 0.0253(7) 0.069(4) Uani 1 1 d . .
H47 H -0.2179 -0.1622 0.0761 0.083 Uiso 1 1 calc R U
C48 C -0.1467(11) -0.0519(8) 0.0174(7) 0.064(3) Uani 1 1 d . .
H48 H -0.1199 -0.0524 0.0644 0.077 Uiso 1 1 calc R U
C49 C -0.1305(10) 0.0149(7) -0.0566(6) 0.057(3) Uani 1 1 d . .
H49 H -0.0973 0.0601 -0.0603 0.068 Uiso 1 1 calc R U
C50 C -0.1654(10) 0.0112(8) -0.1238(7) 0.059(3) Uani 1 1 d . .
C51 C -0.0785(11) 0.1243(9) -0.4995(8) 0.073(4) Uani 1 1 d . .
H51 H -0.1124 0.0792 -0.4955 0.087 Uiso 1 1 calc R U
C52 C -0.0504(12) 0.1850(9) -0.5757(7) 0.070(4) Uani 1 1 d . .
H52 H -0.0678 0.1797 -0.6217 0.084 Uiso 1 1 calc R U
C53 C 0.0034(12) 0.2547(9) -0.5874(8) 0.075(4) Uani 1 1 d . .
H53 H 0.0212 0.2944 -0.6394 0.091 Uiso 1 1 calc R U
C54 C 0.0280(12) 0.2613(8) -0.5199(8) 0.070(4) Uani 1 1 d . .
H54 H 0.0631 0.3061 -0.5243 0.084 Uiso 1 1 calc R U
C55 C -0.0570(11) 0.1301(8) -0.4309(7) 0.061(3) Uani 1 1 d . .
C56 C 0.0449(11) 0.1237(8) -0.2221(7) 0.061(3) Uani 1 1 d . .
H56 H 0.0815 0.0717 -0.2190 0.073 Uiso 1 1 calc R U
C57 C 0.1280(13) 0.1837(9) -0.2368(7) 0.071(4) Uani 1 1 d . .
H57 H 0.2151 0.1707 -0.2443 0.085 Uiso 1 1 calc R U
C58 C 0.0779(14) 0.2557(9) -0.2393(8) 0.077(4) Uani 1 1 d . .
H58 H 0.1283 0.2950 -0.2468 0.092 Uiso 1 1 calc R U
C59 C -0.0469(14) 0.2715(9) -0.2308(8) 0.079(4) Uani 1 1 d . .
H59 H -0.0843 0.3231 -0.2333 0.094 Uiso 1 1 calc R U
C60 C -0.0811(11) 0.1392(8) -0.2129(6) 0.061(3) Uani 1 1 d . .
C61 C -0.0003(11) 0.2000(8) -0.4441(7) 0.065(3) Uani 1 1 d . .
H61 H 0.0192 0.2047 -0.3982 0.078 Uiso 1 1 calc R U
C62 C -0.0141(12) 0.0056(8) -0.3282(8) 0.066(4) Uani 1 1 d . .
C63 C 0.1100(11) 0.0044(8) -0.3671(8) 0.067(3) Uani 1 1 d . .
H63 H 0.1298 0.0499 -0.4143 0.081 Uiso 1 1 calc R U
C64 C 0.1883(11) -0.0594(9) -0.3350(8) 0.070(4) Uani 1 1 d . .
H64 H 0.2705 -0.0643 -0.3560 0.084 Uiso 1 1 calc R U
C65 C 0.1451(12) -0.1256(8) -0.2635(8) 0.072(4) Uani 1 1 d . .
H65 H 0.2051 -0.1729 -0.2375 0.086 Uiso 1 1 calc R U
C66 C 0.0261(12) -0.1269(8) -0.2293(7) 0.068(4) Uani 1 1 d . .
H66 H 0.0066 -0.1729 -0.1825 0.082 Uiso 1 1 calc R U
C67 C -0.1256(13) 0.2120(8) -0.2179(7) 0.067(3) Uani 1 1 d . .
H67 H -0.2130 0.2264 -0.2128 0.081 Uiso 1 1 calc R U
C68 C 0.7729(18) 0.4527(14) 0.1563(16) 0.151(9) Uani 1 1 d . .
H68A H 0.7170 0.4970 0.1163 0.226 Uiso 1 1 calc R U
H68B H 0.8481 0.4377 0.1296 0.226 Uiso 1 1 calc R U
H68C H 0.7957 0.4709 0.1942 0.226 Uiso 1 1 calc R U
C69 C 0.7073(17) 0.3788(14) 0.2014(15) 0.112(6) Uani 1 1 d . .
C70 C 0.729(2) 0.3273(16) 0.2802(14) 0.126(8) Uani 1 1 d . .
H70 H 0.7890 0.3354 0.3077 0.151 Uiso 1 1 calc R U
C71 C 0.660(3) 0.2608(19) 0.3217(14) 0.143(9) Uani 1 1 d . .
H71 H 0.6815 0.2261 0.3759 0.172 Uiso 1 1 calc R U
C72 C 0.6164(18) 0.3616(11) 0.1723(10) 0.095(5) Uani 1 1 d . .
H72 H 0.5945 0.3957 0.1181 0.114 Uiso 1 1 calc R U
C73 C 0.5460(17) 0.2915(14) 0.2197(14) 0.115(7) Uani 1 1 d . .
H73 H 0.4822 0.2846 0.1937 0.138 Uiso 1 1 calc R U
C74 C 0.567(2) 0.2413(12) 0.2923(16) 0.123(7) Uani 1 1 d . .
H74 H 0.5250 0.1963 0.3223 0.148 Uiso 1 1 calc R U

loop_
_atom_site_aniso_label
_atom_site_aniso_U_11
_atom_site_aniso_U_22
_atom_site_aniso_U_33
_atom_site_aniso_U_23
_atom_site_aniso_U_13
_atom_site_aniso_U_12
Ru1 0.0559(6) 0.0664(6) 0.0540(6) -0.0335(5) -0.0149(4) 0.0102(5)
Ru2 0.0546(6) 0.0661(6) 0.0542(6) -0.0330(5) -0.0135(4) 0.0087(5)
P1 0.079(2) 0.072(2) 0.076(2) -0.0401(19) -0.014(2) 0.0088(19)
Si1 0.108(3) 0.074(3) 0.075(3) -0.023(2) -0.025(2) 0.002(2)
O1 0.085(6) 0.067(5) 0.060(5) -0.030(4) -0.012(5) 0.013(5)
O2 0.078(6) 0.077(6) 0.080(6) -0.041(5) -0.031(5) 0.016(5)
O3 0.079(6) 0.072(6) 0.100(7) -0.047(5) -0.001(5) -0.005(5)
N1 0.051(6) 0.071(6) 0.059(6) -0.044(5) -0.007(5) 0.004(5)
N2 0.048(5) 0.067(6) 0.049(6) -0.031(5) -0.008(4) 0.007(5)
N3 0.061(6) 0.047(5) 0.054(6) -0.028(5) -0.020(5) 0.014(5)
N4 0.057(6) 0.079(7) 0.063(7) -0.042(6) -0.011(5) 0.014(6)
N5 0.077(7) 0.072(7) 0.052(6) -0.039(5) -0.010(5) 0.007(6)
N6 0.065(6) 0.065(6) 0.056(6) -0.038(5) -0.021(5) 0.017(5)
N7 0.053(6) 0.068(6) 0.068(6) -0.040(5) -0.021(5) 0.015(5)
N8 0.054(6) 0.060(6) 0.052(6) -0.026(5) -0.009(5) 0.008(5)
C1 0.048(7) 0.104(11) 0.050(7) -0.043(8) -0.020(6) 0.017(7)
C2 0.054(8) 0.066(9) 0.078(9) -0.044(8) -0.022(7) 0.024(7)
C3 0.068(9) 0.064(9) 0.069(9) -0.030(7) -0.021(7) 0.009(7)
C4 0.074(9) 0.093(11) 0.067(9) -0.041(8) -0.011(7) 0.012(8)
C5 0.18(3) 0.13(2) 0.29(4) 0.07(2) -0.15(3) -0.036(18)
C6 0.19(2) 0.083(11) 0.090(12) -0.043(9) -0.031(12) -0.010(12)
C7 0.30(3) 0.101(14) 0.106(15) -0.046(12) 0.055(18) -0.008(17)
C8 0.055(8) 0.085(10) 0.060(8) -0.038(7) -0.023(6) 0.013(7)
C9 0.054(8) 0.069(9) 0.071(8) -0.042(7) -0.022(6) 0.023(7)
C10 0.059(8) 0.059(7) 0.071(8) -0.030(6) -0.023(7) 0.006(6)
C11 0.062(8) 0.081(9) 0.080(9) -0.049(8) -0.016(7) 0.005(7)
C12 0.068(9) 0.090(10) 0.076(9) -0.044(8) -0.014(7) 0.012(8)
C13 0.078(9) 0.069(8) 0.077(9) -0.048(7) -0.022(8) 0.022(7)
C14 0.065(8) 0.069(8) 0.080(9) -0.042(7) -0.020(7) 0.011(7)
C15 0.062(8) 0.075(9) 0.074(9) -0.043(7) -0.023(7) 0.019(7)
C16 0.094(11) 0.074(9) 0.073(9) -0.041(7) -0.033(8) 0.026(8)
C17 0.147(16) 0.129(14) 0.102(12) -0.080(11) -0.060(11) 0.049(12)
C18 0.102(13) 0.095(11) 0.117(13) -0.045(10) -0.068(11) 0.030(10)
C19 0.094(11) 0.070(9) 0.092(11) -0.033(8) -0.024(9) 0.017(8)
C20 0.083(10) 0.078(9) 0.096(11) -0.043(8) -0.042(9) 0.004(8)
C21 0.094(12) 0.140(15) 0.102(12) -0.077(11) -0.037(10) 0.028(10)
C22 0.086(11) 0.103(12) 0.123(13) -0.060(11) -0.042(10) 0.027(9)
C23 0.116(13) 0.098(12) 0.093(11) -0.041(10) -0.040(10) -0.001(10)
C24 0.074(9) 0.071(8) 0.047(7) -0.028(6) -0.013(6) 0.012(7)
C25 0.069(8) 0.075(8) 0.079(9) -0.052(7) -0.022(7) 0.016(7)
C26 0.045(7) 0.096(10) 0.064(8) -0.052(7) -0.011(6) -0.007(7)
C27 0.057(7) 0.076(8) 0.076(8) -0.053(7) -0.031(6) 0.012(6)
C28 0.045(7) 0.070(8) 0.059(7) -0.034(6) -0.016(6) 0.004(6)
C29 0.068(9) 0.080(9) 0.047(7) -0.041(7) -0.022(6) 0.020(7)
C30 0.062(8) 0.081(9) 0.068(8) -0.044(7) -0.027(7) 0.026(7)
C31 0.064(9) 0.111(12) 0.098(11) -0.079(10) -0.022(8) 0.022(9)
C32 0.080(11) 0.093(11) 0.097(12) -0.055(10) -0.053(9) 0.036(9)
C33 0.095(12) 0.075(9) 0.093(11) -0.041(8) -0.047(10) 0.024(9)
C34 0.062(8) 0.079(9) 0.080(9) -0.043(8) -0.033(7) 0.020(7)
C35 0.068(8) 0.067(8) 0.041(6) -0.029(6) -0.017(6) 0.006(7)
C36 0.069(9) 0.076(9) 0.058(8) -0.039(7) -0.001(7) 0.004(7)
C37 0.055(8) 0.086(9) 0.077(9) -0.043(8) -0.011(7) -0.007(7)
C38 0.068(9) 0.078(9) 0.071(9) -0.039(7) 0.001(7) -0.001(7)
C39 0.049(7) 0.071(8) 0.075(9) -0.036(7) -0.014(6) 0.017(6)
C40 0.065(8) 0.059(7) 0.069(8) -0.037(7) -0.016(6) 0.011(6)
C41 0.073(9) 0.089(10) 0.053(8) -0.040(7) 0.000(6) 0.008(7)
C42 0.086(10) 0.072(9) 0.083(10) -0.038(8) -0.004(8) 0.019(8)
C43 0.118(13) 0.095(11) 0.078(11) -0.058(9) -0.004(9) 0.018(10)
C44 0.076(9) 0.103(11) 0.073(9) -0.056(9) -0.011(8) 0.002(8)
C45 0.066(8) 0.080(9) 0.064(8) -0.044(7) 0.001(6) 0.001(7)
C46 0.077(9) 0.066(8) 0.053(8) -0.026(6) -0.023(7) 0.013(7)
C47 0.072(9) 0.066(8) 0.058(8) -0.027(6) -0.010(7) 0.021(7)
C48 0.056(7) 0.083(9) 0.048(7) -0.033(7) -0.008(6) 0.014(7)
C49 0.056(7) 0.073(8) 0.049(7) -0.037(6) -0.019(6) 0.005(6)
C50 0.040(6) 0.073(8) 0.055(8) -0.026(6) -0.007(6) 0.010(6)
C51 0.056(8) 0.090(9) 0.069(9) -0.041(8) -0.021(7) 0.021(7)
C52 0.069(9) 0.087(10) 0.049(8) -0.030(7) -0.022(6) 0.014(7)
C53 0.061(8) 0.079(9) 0.064(9) -0.022(7) -0.007(7) 0.020(7)
C54 0.069(8) 0.069(8) 0.064(9) -0.029(7) -0.017(7) 0.016(7)
C55 0.052(7) 0.068(8) 0.051(7) -0.025(6) -0.013(6) 0.018(6)
C56 0.061(8) 0.073(8) 0.054(7) -0.033(6) -0.025(6) 0.008(7)
C57 0.065(8) 0.091(10) 0.058(8) -0.038(7) -0.011(6) 0.001(8)
C58 0.088(11) 0.079(9) 0.076(9) -0.042(8) -0.025(8) -0.008(8)
C59 0.082(10) 0.079(9) 0.082(10) -0.049(8) -0.026(8) 0.016(8)
C60 0.061(8) 0.080(9) 0.044(7) -0.035(6) -0.012(6) 0.010(7)
C61 0.059(8) 0.074(8) 0.058(8) -0.034(7) -0.012(6) 0.017(7)
C62 0.071(9) 0.065(8) 0.065(8) -0.039(7) -0.029(7) 0.026(7)
C63 0.049(7) 0.080(9) 0.072(8) -0.037(7) -0.024(6) 0.015(7)
C64 0.042(7) 0.095(10) 0.081(9) -0.053(8) -0.002(7) 0.008(7)
C65 0.055(8) 0.083(9) 0.068(9) -0.033(8) -0.018(7) 0.020(7)
C66 0.071(9) 0.074(8) 0.059(8) -0.036(7) -0.024(7) 0.017(7)
C67 0.072(9) 0.077(9) 0.055(8) -0.033(7) -0.019(6) 0.005(7)
C68 0.093(14) 0.139(18) 0.23(3) -0.107(19) 0.007(16) 0.009(13)
C69 0.075(12) 0.130(16) 0.16(2) -0.100(16) -0.009(13) 0.016(11)
C70 0.117(17) 0.16(2) 0.108(17) -0.075(15) -0.058(14) 0.040(15)
C71 0.14(2) 0.18(3) 0.095(16) -0.070(18) -0.018(15) 0.039(18)
C72 0.112(14) 0.091(12) 0.081(11) -0.042(9) -0.031(10) 0.006(10)
C73 0.084(13) 0.124(16) 0.146(18) -0.074(15) -0.055(13) 0.030(12)
C74 0.089(14) 0.106(14) 0.139(19) -0.037(14) 0.000(13) 0.019(12)

loop_
_atom_type_symbol
_atom_type_description
_atom_type_scat_dispersion_real
_atom_type_scat_dispersion_imag
_atom_type_scat_source
C C 0.0181 0.0091 'International Tables Vol C Tables 4.2.6.8 and 6.1.1.4'
H H 0.0000 0.0000 'International Tables Vol C Tables 4.2.6.8 and 6.1.1.4'
N N 0.0311 0.0180 'International Tables Vol C Tables 4.2.6.8 and 6.1.1.4'
O O 0.0492 0.0322 'International Tables Vol C Tables 4.2.6.8 and 6.1.1.4'
Si Si 0.2541 0.3302 'International Tables Vol C Tables 4.2.6.8 and 6.1.1.4'
P P 0.2955 0.4335 'International Tables Vol C Tables 4.2.6.8 and 6.1.1.4'
Ru Ru 0.0552 3.2960 'International Tables Vol C Tables 4.2.6.8 and 6.1.1.4'

loop_
_geom_angle_atom_site_label_1
_geom_angle_atom_site_label_2
_geom_angle_atom_site_label_3
_geom_angle
N5 Ru1 C8 93.8(5)
N5 Ru1 N3 173.9(4)
C8 Ru1 N3 91.7(4)
N5 Ru1 N4 85.5(4)
C8 Ru1 N4 104.7(5)
N3 Ru1 N4 95.7(4)
N5 Ru1 N7 93.5(4)
C8 Ru1 N7 80.7(4)
N3 Ru1 N7 84.7(4)
N4 Ru1 N7 174.5(4)
N5 Ru1 Ru2 93.3(3)
C8 Ru1 Ru2 167.6(4)
N3 Ru1 Ru2 80.8(2)
N4 Ru1 Ru2 86.0(3)
N7 Ru1 Ru2 88.6(3)
N1 Ru2 C1 91.2(4)
N1 Ru2 N6 170.7(4)
C1 Ru2 N6 97.0(4)
N1 Ru2 N8 90.6(4)
C1 Ru2 N8 109.0(4)
N6 Ru2 N8 90.9(4)
N1 Ru2 N2 90.5(4)
C1 Ru2 N2 79.2(4)
N6 Ru2 N2 86.7(4)
N8 Ru2 N2 171.7(4)
N1 Ru2 Ru1 94.2(3)
C1 Ru2 Ru1 164.0(3)
N6 Ru2 Ru1 76.7(3)
N8 Ru2 Ru1 85.9(3)
N2 Ru2 Ru1 85.8(2)
O1 P1 O3 122.0(5)
O1 P1 O2 88.9(5)
O3 P1 O2 121.3(5)
O1 P1 C13 100.8(6)
O3 P1 C13 114.4(6)
O2 P1 C13 105.1(6)
C5 Si1 C4 101.5(9)
C5 Si1 C6 109.8(13)
C4 Si1 C6 113.0(7)
C5 Si1 C7 114.8(16)
C4 Si1 C7 112.5(8)
C6 Si1 C7 105.4(10)
C16 O1 P1 119.0(9)
C20 O2 P1 127.5(9)
C50 N1 C60 121.5(9)
C50 N1 Ru2 114.4(8)
C60 N1 Ru2 124.0(7)
C62 N2 C55 111.6(10)
C62 N2 Ru2 121.8(9)
C55 N2 Ru2 126.6(6)
C46 N3 C50 119.1(10)
C46 N3 Ru1 120.7(8)
C50 N3 Ru1 119.8(7)
C66 N4 C62 117.7(11)
C66 N4 Ru1 118.9(10)
C62 N4 Ru1 123.4(7)
C28 N5 C24 115.6(10)
C28 N5 Ru1 116.7(8)
C24 N5 Ru1 127.6(8)
C28 N6 C29 113.2(9)
C28 N6 Ru2 130.2(7)
C29 N6 Ru2 116.5(7)
C35 N7 C36 117.0(11)
C35 N7 Ru1 118.7(9)
C36 N7 Ru1 124.1(7)
C40 N8 C35 114.4(10)
C40 N8 Ru2 122.0(8)
C35 N8 Ru2 123.5(7)
C2 C1 Ru2 175.8(11)
C1 C2 C3 172.2(14)
C4 C3 C2 177.2(14)
C3 C4 Si1 176.5(13)
Si1 C5 H5A 109.5
Si1 C5 H5B 109.5
H5A C5 H5B 109.5
Si1 C5 H5C 109.5
H5A C5 H5C 109.5
H5B C5 H5C 109.5
Si1 C6 H6A 109.5
Si1 C6 H6B 109.5
H6A C6 H6B 109.5
Si1 C6 H6C 109.5
H6A C6 H6C 109.5
H6B C6 H6C 109.5
Si1 C7 H7A 109.5
Si1 C7 H7B 109.5
H7A C7 H7B 109.5
Si1 C7 H7C 109.5
H7A C7 H7C 109.5
H7B C7 H7C 109.5
C9 C8 Ru1 171.2(13)
C8 C9 C10 165.1(15)
C9 C10 C11 114.9(12)
C9 C10 C15 124.8(11)
C11 C10 C15 120.2(11)
C12 C11 C10 116.3(14)
C12 C11 H11 121.8
C10 C11 H11 121.8
C11 C12 C13 122.6(13)
C11 C12 H12 118.7
C13 C12 H12 118.7
C14 C13 C12 123.6(12)
C14 C13 P1 113.5(11)
C12 C13 P1 122.7(10)
C15 C14 C13 113.2(13)
C15 C14 H14 123.4
C13 C14 H14 123.4
C14 C15 C10 123.8(12)
C14 C15 H15 118.1
C10 C15 H15 118.1
O1 C16 C17 113.2(10)
O1 C16 C19 107.7(11)
C17 C16 C19 107.7(14)
O1 C16 C18 96.4(11)
C17 C16 C18 113.8(13)
C19 C16 C18 117.8(11)
C16 C17 H17A 109.5
C16 C17 H17B 109.5
H17A C17 H17B 109.5
C16 C17 H17C 109.5
H17A C17 H17C 109.5
H17B C17 H17C 109.5
C16 C18 H18A 109.5
C16 C18 H18B 109.5
H18A C18 H18B 109.5
C16 C18 H18C 109.5
H18A C18 H18C 109.5
H18B C18 H18C 109.5
C16 C19 H19A 109.5
C16 C19 H19B 109.5
H19A C19 H19B 109.5
C16 C19 H19C 109.5
H19A C19 H19C 109.5
H19B C19 H19C 109.5
O2 C20 C21 105.7(11)
O2 C20 C23 101.6(11)
C21 C20 C23 108.0(14)
O2 C20 C22 107.9(12)
C21 C20 C22 114.3(13)
C23 C20 C22 118.0(13)
C20 C21 H21A 109.5
C20 C21 H21B 109.5
H21A C21 H21B 109.5
C20 C21 H21C 109.5
H21A C21 H21C 109.5
H21B C21 H21C 109.5
C20 C22 H22A 109.5
C20 C22 H22B 109.5
H22A C22 H22B 109.5
C20 C22 H22C 109.5
H22A C22 H22C 109.5
H22B C22 H22C 109.5
C20 C23 H23A 109.5
C20 C23 H23B 109.5
H23A C23 H23B 109.5
C20 C23 H23C 109.5
H23A C23 H23C 109.5
H23B C23 H23C 109.5
C25 C24 N5 126.8(11)
C25 C24 H24 116.6
N5 C24 H24 116.6
C26 C25 C24 117.4(12)
C26 C25 H25 121.3
C24 C25 H25 121.3
C25 C26 C27 117.5(11)
C25 C26 H26 121.3
C27 C26 H26 121.3
C26 C27 C28 125.9(11)
C26 C27 H27 117.1
C28 C27 H27 117.1
N5 C28 N6 112.7(10)
N5 C28 C27 116.5(11)
N6 C28 C27 130.8(11)
N6 C29 C34 116.7(12)
N6 C29 C30 114.1(12)
C34 C29 C30 129.1(11)
C31 C30 C29 116.5(14)
C31 C30 H30 121.8
C29 C30 H30 121.8
C30 C31 C32 115.2(15)
C30 C31 H31 122.4
C32 C31 H31 122.4
C31 C32 C33 127.5(12)
C31 C32 H32 116.2
C33 C32 H32 116.2
C34 C33 C32 118.3(16)
C34 C33 H33 120.9
C32 C33 H33 120.9
C33 C34 C29 113.4(15)
C33 C34 H34 123.3
C29 C34 H34 123.3
N7 C35 N8 114.9(11)
N7 C35 C39 115.7(12)
N8 C35 C39 129.3(10)
C37 C36 N7 128.2(11)
C37 C36 H36 115.9
N7 C36 H36 115.9
C38 C37 C36 117.3(13)
C38 C37 H37 121.4
C36 C37 H37 121.4
C37 C38 C39 115.8(13)
C37 C38 H38 122.1
C39 C38 H38 122.1
C38 C39 C35 125.8(11)
C38 C39 H39 117.1
C35 C39 H39 117.1
C41 C40 C45 117.5(11)
C41 C40 N8 119.4(11)
C45 C40 N8 122.8(11)
C40 C41 C42 116.5(12)
C40 C41 H41 121.7
C42 C41 H41 121.7
C43 C42 C41 124.8(13)
C43 C42 H42 117.6
C41 C42 H42 117.6
C44 C43 C42 119.5(14)
C44 C43 H43 120.3
C42 C43 H43 120.3
C43 C44 C45 116.8(13)
C43 C44 H44 121.6
C45 C44 H44 121.6
C44 C45 C40 124.8(13)
C44 C45 H45 117.6
C40 C45 H45 117.6
C47 C46 N3 123.6(13)
C47 C46 H46 118.2
N3 C46 H46 118.2
C46 C47 C48 116.4(12)
C46 C47 H47 121.8
C48 C47 H47 121.8
C49 C48 C47 123.0(11)
C49 C48 H48 118.5
C47 C48 H48 118.5
C50 C49 C48 116.5(12)
C50 C49 H49 121.7
C48 C49 H49 121.7
N1 C50 C49 119.6(12)
N1 C50 N3 119.0(10)
C49 C50 N3 121.2(11)
C55 C51 C52 120.5(14)
C55 C51 H51 119.8
C52 C51 H51 119.8
C51 C52 C53 123.5(12)
C51 C52 H52 118.3
C53 C52 H52 118.3
C54 C53 C52 117.4(13)
C54 C53 H53 121.3
C52 C53 H53 121.3
C53 C54 C61 118.5(14)
C53 C54 H54 120.7
C61 C54 H54 120.7
C51 C55 C61 115.1(12)
C51 C55 N2 119.1(12)
C61 C55 N2 125.9(10)
C60 C56 C57 123.7(12)
C60 C56 H56 118.2
C57 C56 H56 118.2
C58 C57 C56 118.6(13)
C58 C57 H57 120.7
C56 C57 H57 120.7
C57 C58 C59 118.0(14)
C57 C58 H58 121.0
C59 C58 H58 121.0
C58 C59 C67 122.0(13)
C58 C59 H59 119.0
C67 C59 H59 119.0
C67 C60 C56 115.1(14)
C67 C60 N1 122.7(12)
C56 C60 N1 122.2(11)
C54 C61 C55 125.1(12)
C54 C61 H61 117.5
C55 C61 H61 117.5
N2 C62 N4 114.5(12)
N2 C62 C63 121.6(13)
N4 C62 C63 123.9(10)
C64 C63 C62 117.0(13)
C64 C63 H63 121.5
C62 C63 H63 121.5
C63 C64 C65 116.0(12)
C63 C64 H64 122.0
C65 C64 H64 122.0
C66 C65 C64 127.3(11)
C66 C65 H65 116.3
C64 C65 H65 116.3
N4 C66 C65 117.2(13)
N4 C66 H66 121.4
C65 C66 H66 121.4
C60 C67 C59 122.7(13)
C60 C67 H67 118.6
C59 C67 H67 118.6
C69 C68 H68A 109.5
C69 C68 H68B 109.5
H68A C68 H68B 109.5
C69 C68 H68C 109.5
H68A C68 H68C 109.5
H68B C68 H68C 109.5
C72 C69 C70 113(2)
C72 C69 C68 125(2)
C70 C69 C68 122(2)
C69 C70 C71 120(2)
C69 C70 H70 119.9
C71 C70 H70 119.9
C74 C71 C70 128(2)
C74 C71 H71 116.1
C70 C71 H71 116.1
C69 C72 C73 124.4(17)
C69 C72 H72 117.8
C73 C72 H72 117.8
C74 C73 C72 124(2)
C74 C73 H73 118.1
C72 C73 H73 118.1
C73 C74 C71 111(2)
C73 C74 H74 124.6
C71 C74 H74 124.6

loop_
_geom_bond_atom_site_label_1
_geom_bond_atom_site_label_2
_geom_bond_distance
Ru1 N5 1.980(9)
Ru1 C8 2.020(16)
Ru1 N3 2.098(9)
Ru1 N4 2.109(10)
Ru1 N7 2.180(10)
Ru1 Ru2 2.4118(14)
Ru2 N1 1.944(9)
Ru2 C1 2.007(16)
Ru2 N6 2.037(9)
Ru2 N8 2.079(9)
Ru2 N2 2.257(9)
P1 O1 1.513(9)
P1 O3 1.585(10)
P1 O2 1.590(9)
P1 C13 1.811(13)
Si1 C5 1.71(2)
Si1 C4 1.855(17)
Si1 C6 1.867(17)
Si1 C7 1.95(2)
O1 C16 1.407(14)
O2 C20 1.389(14)
N1 C50 1.366(14)
N1 C60 1.499(16)
N2 C62 1.213(13)
N2 C55 1.496(15)
N3 C46 1.376(15)
N3 C50 1.421(15)
N4 C66 1.259(14)
N4 C62 1.440(17)
N5 C28 1.313(14)
N5 C24 1.360(14)
N6 C28 1.326(14)
N6 C29 1.344(14)
N7 C35 1.334(14)
N7 C36 1.408(16)
N8 C40 1.407(14)
N8 C35 1.446(15)
C1 C2 1.164(18)
C2 C3 1.40(2)
C3 C4 1.225(18)
C5 H5A 0.9800
C5 H5B 0.9800
C5 H5C 0.9800
C6 H6A 0.9800
C6 H6B 0.9800
C6 H6C 0.9800
C7 H7A 0.9800
C7 H7B 0.9800
C7 H7C 0.9800
C8 C9 1.109(18)
C9 C10 1.428(18)
C10 C11 1.438(17)
C10 C15 1.513(18)
C11 C12 1.344(18)
C11 H11 0.9500
C12 C13 1.49(2)
C12 H12 0.9500
C13 C14 1.426(17)
C14 C15 1.383(17)
C14 H14 0.9500
C15 H15 0.9500
C16 C17 1.548(19)
C16 C19 1.56(2)
C16 C18 1.57(2)
C17 H17A 0.9800
C17 H17B 0.9800
C17 H17C 0.9800
C18 H18A 0.9800
C18 H18B 0.9800
C18 H18C 0.9800
C19 H19A 0.9800
C19 H19B 0.9800
C19 H19C 0.9800
C20 C21 1.511(19)
C20 C23 1.56(2)
C20 C22 1.59(2)
C21 H21A 0.9800
C21 H21B 0.9800
C21 H21C 0.9800
C22 H22A 0.9800
C22 H22B 0.9800
C22 H22C 0.9800
C23 H23A 0.9800
C23 H23B 0.9800
C23 H23C 0.9800
C24 C25 1.329(16)
C24 H24 0.9500
C25 C26 1.287(16)
C25 H25 0.9500
C26 C27 1.330(16)
C26 H26 0.9500
C27 C28 1.367(15)
C27 H27 0.9500
C29 C34 1.434(18)
C29 C30 1.442(18)
C30 C31 1.293(17)
C30 H30 0.9500
C31 C32 1.42(2)
C31 H31 0.9500
C32 C33 1.45(2)
C32 H32 0.9500
C33 C34 1.284(16)
C33 H33 0.9500
C34 H34 0.9500
C35 C39 1.473(17)
C36 C37 1.402(17)
C36 H36 0.9500
C37 C38 1.348(17)
C37 H37 0.9500
C38 C39 1.432(18)
C38 H38 0.9500
C39 H39 0.9500
C40 C41 1.312(16)
C40 C45 1.378(16)
C41 C42 1.388(17)
C41 H41 0.9500
C42 C43 1.340(19)
C42 H42 0.9500
C43 C44 1.291(19)
C43 H43 0.9500
C44 C45 1.373(17)
C44 H44 0.9500
C45 H45 0.9500
C46 C47 1.341(16)
C46 H46 0.9500
C47 C48 1.444(18)
C47 H47 0.9500
C48 C49 1.407(16)
C48 H48 0.9500
C49 C50 1.384(15)
C49 H49 0.9500
C51 C55 1.383(16)
C51 C52 1.414(18)
C51 H51 0.9500
C52 C53 1.442(19)
C52 H52 0.9500
C53 C54 1.380(18)
C53 H53 0.9500
C54 C61 1.415(17)
C54 H54 0.9500
C55 C61 1.456(18)
C56 C60 1.364(16)
C56 C57 1.486(18)
C56 H56 0.9500
C57 C58 1.328(18)
C57 H57 0.9500
C58 C59 1.351(19)
C58 H58 0.9500
C59 C67 1.453(19)
C59 H59 0.9500
C60 C67 1.312(17)
C61 H61 0.9500
C62 C63 1.476(18)
C63 C64 1.257(16)
C63 H63 0.9500
C64 C65 1.464(18)
C64 H64 0.9500
C65 C66 1.392(17)
C65 H65 0.9500
C66 H66 0.9500
C67 H67 0.9500
C68 C69 1.53(3)
C68 H68A 0.9800
C68 H68B 0.9800
C68 H68C 0.9800
C69 C72 1.33(2)
C69 C70 1.36(3)
C70 C71 1.44(3)
C70 H70 0.9500
C71 C74 1.38(3)
C71 H71 0.9500
C72 C73 1.51(3)
C72 H72 0.9500
C73 C74 1.27(3)
C73 H73 0.9500
C74 H74 0.9500

loop_
_geom_torsion_atom_site_label_1
_geom_torsion_atom_site_label_2
_geom_torsion_atom_site_label_3
_geom_torsion_atom_site_label_4
_geom_torsion
O3 P1 O1 C16 -32.2(11)
O2 P1 O1 C16 -159.2(10)
C13 P1 O1 C16 95.7(10)
O1 P1 O2 C20 -174.7(11)
O3 P1 O2 C20 57.8(12)
C13 P1 O2 C20 -73.8(12)
C8 C9 C10 C11 45(6)
C8 C9 C10 C15 -132(5)
C9 C10 C11 C12 -173.6(11)
C15 C10 C11 C12 3.7(17)
C10 C11 C12 C13 -0.9(19)
C11 C12 C13 C14 -2(2)
C11 C12 C13 P1 172.3(10)
O1 P1 C13 C14 -144.8(9)
O3 P1 C13 C14 -12.0(11)
O2 P1 C13 C14 123.4(9)
O1 P1 C13 C12 40.5(11)
O3 P1 C13 C12 173.2(10)
O2 P1 C13 C12 -51.3(11)
C12 C13 C14 C15 1.6(18)
P1 C13 C14 C15 -173.0(9)
C13 C14 C15 C10 1.2(17)
C9 C10 C15 C14 172.9(12)
C11 C10 C15 C14 -4.0(18)
P1 O1 C16 C17 -43.7(17)
P1 O1 C16 C19 75.2(12)
P1 O1 C16 C18 -162.9(9)
P1 O2 C20 C21 -146.1(12)
P1 O2 C20 C23 101.2(13)
P1 O2 C20 C22 -23.5(16)
C28 N5 C24 C25 -2(2)
Ru1 N5 C24 C25 173.8(11)
N5 C24 C25 C26 -3(2)
C24 C25 C26 C27 4(2)
C25 C26 C27 C28 0(2)
C24 N5 C28 N6 -175.2(11)
Ru1 N5 C28 N6 8.5(14)
C24 N5 C28 C27 6.1(17)
Ru1 N5 C28 C27 -170.2(9)
C29 N6 C28 N5 -162.9(12)
Ru2 N6 C28 N5 21.8(17)
C29 N6 C28 C27 16(2)
Ru2 N6 C28 C27 -159.8(11)
C26 C27 C28 N5 -6(2)
C26 C27 C28 N6 175.9(14)
C28 N6 C29 C34 -98.7(13)
Ru2 N6 C29 C34 77.3(11)
C28 N6 C29 C30 80.0(13)
Ru2 N6 C29 C30 -104.0(11)
N6 C29 C30 C31 179.4(10)
C34 C29 C30 C31 -2.0(19)
C29 C30 C31 C32 0.5(17)
C30 C31 C32 C33 0(2)
C31 C32 C33 C34 1(2)
C32 C33 C34 C29 -2.4(19)
N6 C29 C34 C33 -178.4(11)
C30 C29 C34 C33 3.0(19)
C36 N7 C35 N8 -170.8(9)
Ru1 N7 C35 N8 13.1(12)
C36 N7 C35 C39 5.3(14)
Ru1 N7 C35 C39 -170.8(7)
C40 N8 C35 N7 -164.4(9)
Ru2 N8 C35 N7 11.9(12)
C40 N8 C35 C39 20.1(15)
Ru2 N8 C35 C39 -163.6(9)
C35 N7 C36 C37 -2.1(17)
Ru1 N7 C36 C37 173.7(10)
N7 C36 C37 C38 -1.2(19)
C36 C37 C38 C39 0.6(18)
C37 C38 C39 C35 3.1(19)
N7 C35 C39 C38 -6.3(17)
N8 C35 C39 C38 169.2(11)
C35 N8 C40 C41 -114.6(13)
Ru2 N8 C40 C41 69.0(15)
C35 N8 C40 C45 71.2(15)
Ru2 N8 C40 C45 -105.1(13)
C45 C40 C41 C42 -3(2)
N8 C40 C41 C42 -177.4(12)
C40 C41 C42 C43 3(2)
C41 C42 C43 C44 -1(3)
C42 C43 C44 C45 0(3)
C43 C44 C45 C40 0(2)
C41 C40 C45 C44 2(2)
N8 C40 C45 C44 176.1(13)
C50 N3 C46 C47 -0.5(17)
Ru1 N3 C46 C47 172.8(9)
N3 C46 C47 C48 -2.8(17)
C46 C47 C48 C49 4.7(17)
C47 C48 C49 C50 -3.0(16)
C60 N1 C50 C49 22.4(15)
Ru2 N1 C50 C49 -160.0(8)
C60 N1 C50 N3 -162.3(9)
Ru2 N1 C50 N3 15.4(12)
C48 C49 C50 N1 174.7(10)
C48 C49 C50 N3 -0.6(15)
C46 N3 C50 N1 -172.9(10)
Ru1 N3 C50 N1 13.7(12)
C46 N3 C50 C49 2.4(15)
Ru1 N3 C50 C49 -171.0(8)
C55 C51 C52 C53 1.2(18)
C51 C52 C53 C54 0.0(18)
C52 C53 C54 C61 0.2(17)
C52 C51 C55 C61 -2.3(16)
C52 C51 C55 N2 177.6(10)
C62 N2 C55 C51 81.3(13)
Ru2 N2 C55 C51 -100.9(11)
C62 N2 C55 C61 -98.7(13)
Ru2 N2 C55 C61 79.1(13)
C60 C56 C57 C58 1.7(18)
C56 C57 C58 C59 -2.0(19)
C57 C58 C59 C67 1(2)
C57 C56 C60 C67 0.0(16)
C57 C56 C60 N1 -179.0(10)
C50 N1 C60 C67 -105.0(13)
Ru2 N1 C60 C67 77.6(13)
C50 N1 C60 C56 73.9(13)
Ru2 N1 C60 C56 -103.5(11)
C53 C54 C61 C55 -1.6(17)
C51 C55 C61 C54 2.7(16)
N2 C55 C61 C54 -177.3(10)
C55 N2 C62 N4 -165.5(10)
Ru2 N2 C62 N4 16.6(14)
C55 N2 C62 C63 12.2(16)
Ru2 N2 C62 C63 -165.7(8)
C66 N4 C62 N2 -171.1(11)
Ru1 N4 C62 N2 8.9(14)
C66 N4 C62 C63 11.3(17)
Ru1 N4 C62 C63 -168.7(9)
N2 C62 C63 C64 174.3(12)
N4 C62 C63 C64 -8.2(18)
C62 C63 C64 C65 1.2(18)
C63 C64 C65 C66 3(2)
C62 N4 C66 C65 -6.6(16)
Ru1 N4 C66 C65 173.4(9)
C64 C65 C66 N4 0(2)
C56 C60 C67 C59 -1.1(17)
N1 C60 C67 C59 177.9(10)
C58 C59 C67 C60 1(2)
C72 C69 C70 C71 3(3)
C68 C69 C70 C71 176.7(18)
C69 C70 C71 C74 -2(4)
C70 C69 C72 C73 -2(2)
C68 C69 C72 C73 -175.4(16)
C69 C72 C73 C74 -1(3)
C72 C73 C74 C71 1(3)
C70 C71 C74 C73 0(3)
